data_2234753
loop_
_publ_author_name
'Aslam, M.'
'Anis, I.'
'Afza, N.'
'Hussain, M. T.'
'Yousuf, S.'

_publ_section_title
;
 2-[(2-Methoxybenzylidene)amino]phenol
;
_journal_coeditor_code PV2528
_journal_issue 5
_journal_name_full 'Acta Crystallographica Section E'
_journal_page_first o1447
_journal_paper_doi 10.1107/S1600536812016224
_journal_volume 68
_journal_year 2012
_chemical_formula_iupac 'C14 H13 N O2'
_chemical_formula_moiety 'C14 H13 N O2'
_chemical_formula_sum 'C14 H13 N O2'
_chemical_formula_weight 227.25
_chemical_name_systematic
;
2-[(2-Methoxybenzylidene)amino]phenol
;
_space_group_IT_number 14
_symmetry_cell_setting monoclinic
_symmetry_space_group_name_Hall '-P 2ybc'
_symmetry_space_group_name_H-M 'P 1 21/c 1'
_atom_sites_solution_hydrogens geom
_atom_sites_solution_primary direct
_atom_sites_solution_secondary difmap
_audit_creation_method SHELXL-97
_cell_angle_alpha 90.00
_cell_angle_beta 105.2490(10)
_cell_angle_gamma 90.00
_cell_formula_units_Z 4
_cell_length_a 9.8709(5)
_cell_length_b 6.6606(3)
_cell_length_c 18.6128(9)
_cell_measurement_reflns_used 1522
_cell_measurement_temperature 273(2)
_cell_measurement_theta_max 24.46
_cell_measurement_theta_min 2.68
_cell_volume 1180.63(10)
_computing_cell_refinement 'SAINT (Bruker, 2000)'
_computing_data_collection 'SMART (Bruker, 2000)'
_computing_data_reduction 'SAINT (Bruker, 2000)'
_computing_molecular_graphics 'SHELXTL (Sheldrick, 2008)'
_computing_publication_material
;
SHELXTL (Sheldrick, 2008), PARST (Nardelli, 1995) and PLATON
(Spek, 2009)
;
_computing_structure_refinement 'SHELXL97 (Sheldrick, 2008)'
_computing_structure_solution 'SHELXS97 (Sheldrick, 2008)'
_diffrn_ambient_temperature 273(2)
_diffrn_measured_fraction_theta_full 1.000
_diffrn_measured_fraction_theta_max 1.000
_diffrn_measurement_device_type
;
Bruker SMART APEX CCD area-detector
;
_diffrn_measurement_method '\w scan'
_diffrn_radiation_monochromator graphite
_diffrn_radiation_source 'fine-focus sealed tube'
_diffrn_radiation_type MoK\a
_diffrn_radiation_wavelength 0.71073
_diffrn_reflns_av_R_equivalents 0.0250
_diffrn_reflns_av_sigmaI/netI 0.0278
_diffrn_reflns_limit_h_max 11
_diffrn_reflns_limit_h_min -11
_diffrn_reflns_limit_k_max 8
_diffrn_reflns_limit_k_min -8
_diffrn_reflns_limit_l_max 22
_diffrn_reflns_limit_l_min -22
_diffrn_reflns_number 6660
_diffrn_reflns_theta_full 25.49
_diffrn_reflns_theta_max 25.49
_diffrn_reflns_theta_min 2.14
_diffrn_standards_number 0
_exptl_absorpt_coefficient_mu 0.086
_exptl_absorpt_correction_T_max 0.9864
_exptl_absorpt_correction_T_min 0.9591
_exptl_absorpt_correction_type multi-scan
_exptl_absorpt_process_details '(SADABS; Bruker, 2000)'
_exptl_crystal_colour colorless
_exptl_crystal_density_diffrn 1.279
_exptl_crystal_density_method 'not measured'
_exptl_crystal_description block
_exptl_crystal_F_000 480
_exptl_crystal_size_max 0.49
_exptl_crystal_size_mid 0.17
_exptl_crystal_size_min 0.16
_refine_diff_density_max 0.158
_refine_diff_density_min -0.143
_refine_ls_extinction_method none
_refine_ls_goodness_of_fit_ref 1.041
_refine_ls_hydrogen_treatment mixed
_refine_ls_matrix_type full
_refine_ls_number_parameters 159
_refine_ls_number_reflns 2186
_refine_ls_number_restraints 0
_refine_ls_restrained_S_all 1.041
_refine_ls_R_factor_all 0.0541
_refine_ls_R_factor_gt 0.0388
_refine_ls_shift/su_max 0.000
_refine_ls_shift/su_mean 0.000
_refine_ls_structure_factor_coef Fsqd
_refine_ls_weighting_details 'calc w=1/[\s^2^(Fo^2^)+(0.0480P)^2^+0.0868P] where P=(Fo^2^+2Fc^2^)/3'
_refine_ls_weighting_scheme calc
_refine_ls_wR_factor_gt 0.0908
_refine_ls_wR_factor_ref 0.0998
_reflns_number_gt 1680
_reflns_number_total 2186
_reflns_threshold_expression I>2sigma(I)
_cod_data_source_file pv2528.cif
_cod_data_source_block I
_cod_original_sg_symbol_H-M 'P 21/c'
_cod_database_code 2234753
_cod_database_fobs_code 2234753

loop_
_symmetry_equiv_pos_as_xyz
'x, y, z'
'-x, y+1/2, -z+1/2'
'-x, -y, -z'
'x, -y-1/2, z-1/2'

loop_
_atom_site_type_symbol
_atom_site_label
_atom_site_fract_x
_atom_site_fract_y
_atom_site_fract_z
_atom_site_U_iso_or_equiv
_atom_site_adp_type
_atom_site_calc_flag
_atom_site_refinement_flags
_atom_site_occupancy
_atom_site_symmetry_multiplicity
O O1 0.93139(12) 0.87882(18) 0.09546(8) 0.0651(4) Uani d . 1 1
O O2 0.51633(11) 0.57038(17) 0.23910(6) 0.0461(3) Uani d . 1 1
H H2A 0.479(2) 0.490(3) 0.2663(11) 0.073(6) Uiso d . 1 1
N N1 0.57240(12) 0.86217(17) 0.15101(6) 0.0371(3) Uani d . 1 1
C C1 0.90429(16) 1.0512(2) 0.12897(9) 0.0452(4) Uani d . 1 1
C C2 0.99740(17) 1.2103(3) 0.14871(9) 0.0564(5) Uani d . 1 1
H H2B 1.0849 1.2044 0.1389 0.068 Uiso calc R 1 1
C C3 0.9600(2) 1.3766(3) 0.18280(10) 0.0590(5) Uani d . 1 1
H H3A 1.0232 1.4824 0.1962 0.071 Uiso calc R 1 1
C C4 0.83070(19) 1.3892(3) 0.19753(9) 0.0546(4) Uani d . 1 1
H H4A 0.8062 1.5028 0.2203 0.066 Uiso calc R 1 1
C C5 0.73841(17) 1.2319(2) 0.17814(8) 0.0446(4) Uani d . 1 1
H H5A 0.6511 1.2399 0.1882 0.054 Uiso calc R 1 1
C C6 0.77264(15) 1.0608(2) 0.14376(8) 0.0384(4) Uani d . 1 1
C C7 0.67269(15) 0.8955(2) 0.12140(8) 0.0381(4) Uani d . 1 1
H H7A 0.6830 0.8104 0.0836 0.046 Uiso calc R 1 1
C C8 0.47548(14) 0.7082(2) 0.11917(8) 0.0351(3) Uani d . 1 1
C C9 0.44428(14) 0.5617(2) 0.16613(7) 0.0354(3) Uani d . 1 1
C C10 0.34863(16) 0.4124(2) 0.13671(9) 0.0443(4) Uani d . 1 1
H H10A 0.3288 0.3132 0.1676 0.053 Uiso calc R 1 1
C C11 0.28226(16) 0.4101(2) 0.06126(9) 0.0482(4) Uani d . 1 1
H H11A 0.2182 0.3090 0.0418 0.058 Uiso calc R 1 1
C C12 0.31018(17) 0.5557(2) 0.01490(8) 0.0484(4) Uani d . 1 1
H H12A 0.2643 0.5546 -0.0356 0.058 Uiso calc R 1 1
C C13 0.40674(16) 0.7036(2) 0.04392(8) 0.0441(4) Uani d . 1 1
H H13A 0.4261 0.8018 0.0125 0.053 Uiso calc R 1 1
C C14 1.0695(2) 0.8464(3) 0.08734(13) 0.0799(6) Uani d . 1 1
H H14A 1.0744 0.7162 0.0661 0.120 Uiso calc R 1 1
H H14B 1.1361 0.8538 0.1353 0.120 Uiso calc R 1 1
H H14C 1.0910 0.9474 0.0552 0.120 Uiso calc R 1 1

loop_
_atom_site_aniso_label
_atom_site_aniso_U_11
_atom_site_aniso_U_22
_atom_site_aniso_U_33
_atom_site_aniso_U_12
_atom_site_aniso_U_13
_atom_site_aniso_U_23
O1 0.0531(7) 0.0655(8) 0.0875(9) 0.0003(6) 0.0376(7) -0.0084(7)
O2 0.0529(7) 0.0528(7) 0.0330(6) -0.0114(5) 0.0120(5) 0.0027(5)
N1 0.0413(7) 0.0361(7) 0.0367(7) -0.0026(5) 0.0154(6) 0.0003(5)
C1 0.0434(9) 0.0507(10) 0.0437(9) -0.0014(8) 0.0152(7) 0.0060(7)
C2 0.0411(9) 0.0726(12) 0.0549(10) -0.0129(9) 0.0116(8) 0.0120(9)
C3 0.0628(12) 0.0566(11) 0.0502(10) -0.0233(9) 0.0018(9) 0.0037(8)
C4 0.0654(12) 0.0471(10) 0.0487(10) -0.0101(9) 0.0104(9) -0.0033(8)
C5 0.0466(9) 0.0450(9) 0.0427(9) -0.0023(8) 0.0126(7) 0.0014(7)
C6 0.0400(8) 0.0394(8) 0.0360(8) -0.0035(7) 0.0100(6) 0.0045(6)
C7 0.0438(9) 0.0369(8) 0.0364(8) 0.0000(7) 0.0153(7) -0.0015(6)
C8 0.0365(8) 0.0357(8) 0.0366(8) -0.0002(6) 0.0159(6) -0.0022(6)
C9 0.0345(8) 0.0402(8) 0.0337(8) 0.0009(6) 0.0129(6) 0.0000(6)
C10 0.0432(9) 0.0440(9) 0.0473(9) -0.0070(7) 0.0145(7) 0.0054(7)
C11 0.0424(9) 0.0505(9) 0.0496(9) -0.0110(7) 0.0084(7) -0.0063(8)
C12 0.0485(9) 0.0600(10) 0.0346(8) -0.0048(8) 0.0069(7) -0.0029(7)
C13 0.0488(9) 0.0484(9) 0.0371(8) -0.0032(8) 0.0149(7) 0.0059(7)
C14 0.0624(12) 0.0986(16) 0.0913(15) 0.0195(12) 0.0422(11) 0.0109(12)

loop_
_atom_type_symbol
_atom_type_description
_atom_type_scat_dispersion_real
_atom_type_scat_dispersion_imag
_atom_type_scat_source
C C 0.0033 0.0016 'International Tables Vol C Tables 4.2.6.8 and 6.1.1.4'
H H 0.0000 0.0000 'International Tables Vol C Tables 4.2.6.8 and 6.1.1.4'
N N 0.0061 0.0033 'International Tables Vol C Tables 4.2.6.8 and 6.1.1.4'
O O 0.0106 0.0060 'International Tables Vol C Tables 4.2.6.8 and 6.1.1.4'

loop_
_geom_angle_atom_site_label_1
_geom_angle_atom_site_label_2
_geom_angle_atom_site_label_3
_geom_angle
C1 O1 C14 118.86(15)
C9 O2 H2A 111.2(13)
C7 N1 C8 117.39(12)
O1 C1 C2 124.55(15)
O1 C1 C6 115.58(13)
C2 C1 C6 119.88(15)
C3 C2 C1 119.88(16)
C3 C2 H2B 120.1
C1 C2 H2B 120.1
C2 C3 C4 121.09(16)
C2 C3 H3A 119.5
C4 C3 H3A 119.5
C5 C4 C3 119.15(16)
C5 C4 H4A 120.4
C3 C4 H4A 120.4
C4 C5 C6 121.41(15)
C4 C5 H5A 119.3
C6 C5 H5A 119.3
C5 C6 C1 118.58(14)
C5 C6 C7 121.32(13)
C1 C6 C7 120.08(13)
N1 C7 C6 123.41(13)
N1 C7 H7A 118.3
C6 C7 H7A 118.3
C13 C8 C9 119.10(13)
C13 C8 N1 122.29(12)
C9 C8 N1 118.55(12)
O2 C9 C10 123.38(13)
O2 C9 C8 116.88(12)
C10 C9 C8 119.67(13)
C9 C10 C11 120.10(14)
C9 C10 H10A 120.0
C11 C10 H10A 120.0
C12 C11 C10 120.64(14)
C12 C11 H11A 119.7
C10 C11 H11A 119.7
C11 C12 C13 119.40(14)
C11 C12 H12A 120.3
C13 C12 H12A 120.3
C12 C13 C8 121.07(14)
C12 C13 H13A 119.5
C8 C13 H13A 119.5
O1 C14 H14A 109.5
O1 C14 H14B 109.5
H14A C14 H14B 109.5
O1 C14 H14C 109.5
H14A C14 H14C 109.5
H14B C14 H14C 109.5

loop_
_geom_bond_atom_site_label_1
_geom_bond_atom_site_label_2
_geom_bond_distance
O1 C1 1.3665(19)
O1 C14 1.427(2)
O2 C9 1.3586(16)
O2 H2A 0.88(2)
N1 C7 1.2729(18)
N1 C8 1.4211(18)
C1 C2 1.387(2)
C1 C6 1.399(2)
C2 C3 1.374(3)
C2 H2B 0.9300
C3 C4 1.377(3)
C3 H3A 0.9300
C4 C5 1.373(2)
C4 H4A 0.9300
C5 C6 1.391(2)
C5 H5A 0.9300
C6 C7 1.464(2)
C7 H7A 0.9300
C8 C13 1.387(2)
C8 C9 1.3972(19)
C9 C10 1.382(2)
C10 C11 1.385(2)
C10 H10A 0.9300
C11 C12 1.373(2)
C11 H11A 0.9300
C12 C13 1.378(2)
C12 H12A 0.9300
C13 H13A 0.9300
C14 H14A 0.9600
C14 H14B 0.9600
C14 H14C 0.9600

loop_
_geom_hbond_atom_site_label_D
_geom_hbond_atom_site_label_H
_geom_hbond_atom_site_label_A
_geom_hbond_site_symmetry_A
_geom_hbond_distance_DH
_geom_hbond_distance_HA
_geom_hbond_distance_DA
_geom_hbond_angle_DHA
_geom_hbond_publ_flag
O2 H2A N1 2_645 0.88(2) 1.94(2) 2.796(2) 163(2) yes
C10 H10A O2 2_645 0.93 2.56 3.269(2) 133 yes

loop_
_geom_torsion_atom_site_label_1
_geom_torsion_atom_site_label_2
_geom_torsion_atom_site_label_3
_geom_torsion_atom_site_label_4
_geom_torsion
C14 O1 C1 C2 7.6(2)
C14 O1 C1 C6 -171.95(16)
O1 C1 C2 C3 -179.47(14)
C6 C1 C2 C3 0.1(2)
C1 C2 C3 C4 -0.4(3)
C2 C3 C4 C5 0.4(2)
C3 C4 C5 C6 -0.2(2)
C4 C5 C6 C1 -0.1(2)
C4 C5 C6 C7 -178.40(14)
O1 C1 C6 C5 179.72(13)
C2 C1 C6 C5 0.1(2)
O1 C1 C6 C7 -1.9(2)
C2 C1 C6 C7 178.50(14)
C8 N1 C7 C6 174.21(12)
C5 C6 C7 N1 -23.6(2)
C1 C6 C7 N1 158.03(14)
C7 N1 C8 C13 -53.20(19)
C7 N1 C8 C9 129.61(14)
C13 C8 C9 O2 178.76(13)
N1 C8 C9 O2 -3.95(19)
C13 C8 C9 C10 1.6(2)
N1 C8 C9 C10 178.92(13)
O2 C9 C10 C11 -178.05(14)
C8 C9 C10 C11 -1.1(2)
C9 C10 C11 C12 -0.2(2)
C10 C11 C12 C13 0.9(2)
C11 C12 C13 C8 -0.4(2)
C9 C8 C13 C12 -0.9(2)
N1 C8 C13 C12 -178.09(14)

loop_
_cod_related_entry_id
_cod_related_entry_database
_cod_related_entry_code
1 ChemSpider 590198
